data_1536231
loop_
_publ_author_name
'Wang, P.'
'Xu, W.'
'Zheng, Y.-Q.'

_publ_section_title
;
 New catenary octahedro-hexamolybdenum cluster bromides: crystal
 structures of A Mo6 Br13 with A = Na, Ag
;
_journal_name_full 'Solid State Sciences'
_journal_page_first 573
_journal_page_last 578
_journal_volume 5
_journal_year 2003
_chemical_formula_sum 'Br13 Mo6 Na'
_chemical_name_systematic 'Na (Br8 (Mo Br)4 (Mo2 Br))'
_space_group_IT_number 2
_symmetry_space_group_name_Hall '-P 1'
_symmetry_space_group_name_H-M 'P -1'
_cell_angle_alpha 96.55
_cell_angle_beta 101.42
_cell_angle_gamma 115.32
_cell_formula_units_Z 2
_cell_length_a 9.299
_cell_length_b 9.443
_cell_length_c 14.48
_cell_volume 1097.884
_citation_journal_id_ASTM SSSCFJ
_cod_data_source_file Wang_SSSCFJ_2003_907.cif
_cod_data_source_block Br13Mo6Na1
_cod_original_formula_sum 'Br13 Mo6 Na1'
_cod_database_code 1536231

loop_
_symmetry_equiv_pos_as_xyz
x,y,z
-x,-y,-z

loop_
_atom_site_label
_atom_site_type_symbol
_atom_site_fract_x
_atom_site_fract_y
_atom_site_fract_z
_atom_site_occupancy
_atom_site_U_iso_or_equiv
Mo6 Mo+2 0.37016 0.54243 0.40312 1 0.0
Br8 Br-1 0.52059 0.4792 0.28359 1 0.0
Br11 Br-1 0.951 0.7913 0.41171 1 0.0
Br3 Br-1 0.15103 -0.22062 0.03076 1 0.0
Br5 Br-1 0.97329 0.00974 0.14136 1 0.0
Na1 Na+1 1.0018 0.758 0.2285 1 0.0
Mo4 Mo+2 0.4593 0.31461 0.41511 1 0.0
Br2 Br-1 0.34948 0.21768 0.07579 1 0.0
Br6 Br-1 0.74113 0.53397 0.06144 1 0.0
Br10 Br-1 0.40559 0.15757 0.55077 1 0.0
Mo3 Mo+2 0.60202 0.22357 0.02392 1 0.0
Mo1 Mo+2 0.44743 0.01013 0.11764 1 0.0
Mo2 Mo+2 0.69889 0.00686 0.06158 1 0.0
Br1 Br-1 0.74623 0.23598 0.20074 1 0.0
Mo5 Mo+2 0.68662 0.61857 0.46064 1 0.0
Br7 Br-1 0.14907 0.24384 0.36308 1 0.0
Br13 Br-1 0.38589 0.03766 0.29322 1 0.0
Br12 Br-1 0.1848 0.58006 0.2588 1 0.0
Br9 Br-1 0.76981 0.38827 0.47243 1 0.0
Br4 Br-1 0.54319 -0.20344 0.15366 1 0.0
